data_2105298
loop_
_publ_author_name
'Bibila Mayaya Bisseyou, Yvon'
'Bouhmaida, Nouhza'
'Guillot, Benoit'
'Lecomte, Claude'
'Lugan, Noel'
'Ghermani, Noureddine'
'Jelsch, Christian'

_publ_contact_author 'Christian Jelsch'
_publ_section_title
;
 Experimental and database-transferred electron-density analysis and
 evaluation of electrostatic forces in coumarin-102 dye
;
_journal_coeditor_code GW5019
_journal_issue 6
_journal_name_full 'Acta Crystallographica Section B'
_journal_page_first 646
_journal_page_last 660
_journal_paper_doi 10.1107/S0108768112042826
_journal_volume 68
_journal_year 2012
_chemical_formula_moiety 'C16 H17 N O2'
_chemical_formula_sum 'C16 H17 N O2'
_chemical_formula_weight 255.300
_chemical_name_common coumarin-102
_chemical_name_systematic
;
8-methyl-2,3,5,6-tetrahydro-1H,4H-11-oxa-3a-aza-benzo(de)anthracen-10-one
;
_space_group_IT_number 14
_symmetry_cell_setting monoclinic
_symmetry_space_group_name_Hall '-P 2yn'
_symmetry_space_group_name_H-M 'P 1 21/n 1'
_atom_sites_solution_hydrogens geom
_atom_sites_solution_primary direct
_atom_sites_solution_secondary difmap
_audit_creation_method MoPro12
_cell_angle_alpha 90.00
_cell_angle_beta 95.249(2)
_cell_angle_gamma 90.00
_cell_formula_units_Z 4
_cell_length_a 8.5755(3)
_cell_length_b 10.1627(3)
_cell_length_c 14.2676(2)
_cell_measurement_reflns_used 77717
_cell_measurement_temperature 100(1)
_cell_measurement_theta_max 51.16
_cell_measurement_theta_min 2.67
_cell_volume 1238.21(6)
_computing_cell_refinement
;
CrysAlis RED, Oxford Diffraction Ltd.,
Version 1.171.33.42 (release 29-05-2009)
;
_computing_data_collection
;
CrysAlis RED, Oxford Diffraction Ltd.,
Version 1.171.33.42 (release 29-05-2009)
;
_computing_data_reduction
;
CrysAlis RED, Oxford Diffraction Ltd.,
Version 1.171.33.42 (release 29-05-2009)
;
_computing_molecular_graphics
;
ORTEP (Farrugia, 1997)
PLATON (Spek, 2003)
MoPro (Jelsch et al., 2005) 
;
_computing_publication_material 'MoPro (Jelsch et al., 2005)'
_computing_structure_refinement
;
SHELX97 (Sheldrick, 2008)
MoPro (Jelsch et al., 2005)
;
_computing_structure_solution 'SIR92 (Altomare et al., 1994)'
_diffrn_ambient_temperature 100(1)
_diffrn_measured_fraction_theta_full 0.982
_diffrn_measured_fraction_theta_max 0.937
_diffrn_measurement_device_type 'Oxford diffraction Xcalibur 4-circles'
_diffrn_measurement_method '\w scans'
_diffrn_radiation_monochromator graphite
_diffrn_radiation_source 'fine-focus sealed tube'
_diffrn_radiation_type MoK\a
_diffrn_radiation_wavelength 0.71073
_diffrn_reflns_av_R_equivalents 0.016
_diffrn_reflns_av_sigmaI/netI 0.02912
_diffrn_reflns_limit_h_max 18
_diffrn_reflns_limit_h_min -18
_diffrn_reflns_limit_k_max 22
_diffrn_reflns_limit_k_min 0
_diffrn_reflns_limit_l_max 31
_diffrn_reflns_limit_l_min 0
_diffrn_reflns_number 77717
_diffrn_reflns_theta_full 44.48
_diffrn_reflns_theta_max 51.16
_diffrn_reflns_theta_min 2.67
_diffrn_standards_decay_% 0
_diffrn_standards_interval_count 0
_diffrn_standards_interval_time 0
_diffrn_standards_number 0
_exptl_absorpt_coefficient_mu 0.09
_exptl_absorpt_correction_T_max 0.975
_exptl_absorpt_correction_T_min 0.943
_exptl_absorpt_correction_type analytical
_exptl_absorpt_process_details 'Oxford Diffraction, (Clark & Reid, 1995)'
_exptl_crystal_colour yellow
_exptl_crystal_density_diffrn 1.370
_exptl_crystal_density_method 'not measured'
_exptl_crystal_description parallelepiped
_exptl_crystal_F_000 544
_exptl_crystal_size_max 0.92
_exptl_crystal_size_mid 0.65
_exptl_crystal_size_min 0.33
_refine_diff_density_max 0.37
_refine_diff_density_min -0.23
_refine_diff_density_rms 0.05
_refine_ls_extinction_coef 0.43316
_refine_ls_extinction_method 'Isotropic Gaussian'
_refine_ls_goodness_of_fit_ref 1.908
_refine_ls_hydrogen_treatment mixed
_refine_ls_matrix_type full
_refine_ls_number_parameters 612
_refine_ls_number_reflns 12801
_refine_ls_number_restraints 343
_refine_ls_restrained_S_all 0.353
_refine_ls_R_factor_all 0.0368
_refine_ls_R_factor_gt 0.0200
_refine_ls_shift/su_max 0.000
_refine_ls_shift/su_mean 0.000
_refine_ls_structure_factor_coef F
_refine_ls_weighting_scheme sigma
_refine_ls_wR_factor_gt 0.0160
_refine_ls_wR_factor_ref 0.0174
_reflns_number_gt 9801
_reflns_number_total 12801
_reflns_threshold_expression >2.0sigma(I)
_cod_data_source_file gw5019.cif
_cod_data_source_block I
_cod_original_sg_symbol_H-M 'P 21/n'
_cod_database_code 2105298

loop_
_symmetry_equiv_pos_as_xyz
'x, y, z'
'-x+1/2, y+1/2, -z+1/2'
'-x, -y, -z'
'x-1/2, -y-1/2, z-1/2'

loop_
_atom_local_axes_atom_label
_atom_local_axes_atom0
_atom_local_axes_ax1
_atom_local_axes_atom1
_atom_local_axes_atom2
_atom_local_axes_ax2
O1 C2 bX O1 C9 Y
O11 C2 X O11 O1 Y
C2 O1 bX C2 O11 Y
C3 C2 bX C3 C4 Y
H3 C3 Z H3 C2 X
C4 C10 bX C4 C3 Y
C5 C6 bX C5 C10 Y
H5 C5 Z H5 C6 X
C6 C7 bX C6 C12 Y
C7 C8 bX C7 C6 Y
C8 C9 bX C8 C7 Y
C9 C8 bX C9 C10 Y
C10 C4 bX C10 C5 Y
C23 C4 Z C23 H23C X
H23A C23 Z H23A C4 X
H23B C23 Z H23B C4 X
H23C C23 Z H23C C4 X
C12 C6 bZ C12 C13 X
H12A C12 Z H12A C6 X
H12B C12 Z H12B C6 X
C13 C14 bZ C13 C12 X
H13A C13 Z H13A C14 X
H13B C13 Z H13B C14 X
C14 N15 bZ C14 C13 X
H14A C14 Z H14A N15 X
H14B C14 Z H14B N15 X
C16 N15 bZ C16 C17 X
H16A C16 Z H16A N15 X
H16B C16 Z H16B N15 X
C17 C16 bZ C17 C18 X
H17A C17 Z H17A C16 X
H17B C17 Z H17B C16 X
C18 C8 bZ C18 C17 X
H18A C18 Z H18A C8 X
H18B C18 Z H18B C8 X
N15 C16 bX N15 C14 Y

loop_
_atom_rho_multipole_atom_label
_atom_rho_multipole_coeff_Pv
_atom_rho_multipole_coeff_P00
_atom_rho_multipole_coeff_P11
_atom_rho_multipole_coeff_P1-1
_atom_rho_multipole_coeff_P10
_atom_rho_multipole_coeff_P20
_atom_rho_multipole_coeff_P21
_atom_rho_multipole_coeff_P2-1
_atom_rho_multipole_coeff_P22
_atom_rho_multipole_coeff_P2-2
_atom_rho_multipole_coeff_P30
_atom_rho_multipole_coeff_P31
_atom_rho_multipole_coeff_P3-1
_atom_rho_multipole_coeff_P32
_atom_rho_multipole_coeff_P3-2
_atom_rho_multipole_coeff_P33
_atom_rho_multipole_coeff_P3-3
_atom_rho_multipole_coeff_P40
_atom_rho_multipole_coeff_P41
_atom_rho_multipole_coeff_P4-1
_atom_rho_multipole_coeff_P42
_atom_rho_multipole_coeff_P4-2
_atom_rho_multipole_coeff_P43
_atom_rho_multipole_coeff_P4-3
_atom_rho_multipole_coeff_P44
_atom_rho_multipole_coeff_P4-4
_atom_rho_multipole_kappa
_atom_rho_multipole_kappa_prime
_atom_rho_multipole_radial_slater_n0
_atom_rho_multipole_radial_slater_zeta0
_atom_rho_multipole_radial_slater_n1
_atom_rho_multipole_radial_slater_zeta1
_atom_rho_multipole_radial_slater_n2
_atom_rho_multipole_radial_slater_zeta2
_atom_rho_multipole_radial_slater_n3
_atom_rho_multipole_radial_slater_zeta3
_atom_rho_multipole_radial_slater_n4
_atom_rho_multipole_radial_slater_zeta4
O1 6.22(2) 0. -0.061(5) -0.017(5) -0.009(5) 0.012(6) 0.012(5) -0.012(5) 0.041(5) 0.011(5) -0.0010(41) -0.014(4) -0.0030(37) -0.007(4) 0.0000(37) -0.080(4) 0.013(4) 0. 0. 0. 0. 0. 0. 0. 0. 0. 0.996(1) 1.131(2) 2 4.466 2 4.466 2 4.466 3 4.466 4 4.466
O11 6.22(2) 0. -0.039(7) -0.008(6) 0.009(6) -0.075(7) 0.011(6) -0.019(6) -0.030(6) -0.013(6) -0.005(5) 0.012(4) -0.011(4) -0.007(4) 0.007(4) 0.022(4) -0.015(4) 0. 0. 0. 0. 0. 0. 0. 0. 0. 0.992(2) 1.127(2) 2 4.466 2 4.466 2 4.466 3 4.466 4 4.466
C2 3.92(3) 0. -0.034(8) 0.114(7) 0.0020(61) -0.257(8) -0.011(6) 0.012(6) 0.009(7) 0.143(8) 0.0050(71) -0.016(7) 0.0020(68) -0.0040(72) -0.0040(70) -0.344(9) 0.0020(80) 0. 0. 0. 0. 0. 0. 0. 0. 0. 1.015(3) 0.931(2) 2 3.176 2 3.176 2 3.176 3 3.176 4 3.176
C3 3.90(4) 0. 0.04(1) 0.037(9) -0.008(6) -0.130(8) 0.009(6) -0.0030(66) -0.0070(86) 0.012(8) -0.0010(73) 0.032(7) 0.037(7) 0.016(7) -0.0020(72) -0.244(9) 0.0020(79) 0. 0. 0. 0. 0. 0. 0. 0. 0. 1.019(3) 0.943(2) 2 3.176 2 3.176 2 3.176 3 3.176 4 3.176
H3 1.02(3) 0. 0. 0. 0.16(1) 0.09(1) 0. 0. 0. 0. 0. 0. 0. 0. 0. 0. 0. 0. 0. 0. 0. 0. 0. 0. 0. 0. 1.12(1) 1.229(2) 1 2.000 1 2.000 2 2.000 2 2.000 2 2.000
C4 4.08(3) 0. 0.039(8) 0.063(8) -0.009(6) -0.240(7) -0.0020(58) 0.017(6) -0.012(7) 0.044(7) -0.0010(67) 0.025(6) 0.019(6) 0.0010(68) 0.010(7) -0.269(8) -0.0030(79) 0. 0. 0. 0. 0. 0. 0. 0. 0. 1.008(3) 0.976(2) 2 3.176 2 3.176 2 3.176 3 3.176 4 3.176
C5 3.92(4) 0. 0.049(10) -0.0070(82) 0.0020(61) -0.175(7) 0.0050(59) 0.018(6) -0.035(8) 0.011(7) -0.015(7) 0.010(6) -0.0030(65) -0.0040(71) 0.011(7) -0.246(9) 0.043(7) 0. 0. 0. 0. 0. 0. 0. 0. 0. 1.019(3) 0.943(2) 2 3.176 2 3.176 2 3.176 3 3.176 4 3.176
H5 1.01(3) 0. 0. 0. 0.17(1) 0.09(1) 0. 0. 0. 0. 0. 0. 0. 0. 0. 0. 0. 0. 0. 0. 0. 0. 0. 0. 0. 0. 1.12(1) 1.229(2) 1 2.000 1 2.000 2 2.000 2 2.000 2 2.000
C6 4.10(3) 0. -0.023(8) -0.0050(68) -0.024(6) -0.167(6) 0.014(6) -0.0050(54) 0.030(7) -0.0010(68) 0.019(7) -0.028(6) -0.011(6) 0.008(7) -0.011(7) -0.265(7) -0.0030(74) 0. 0. 0. 0. 0. 0. 0. 0. 0. 1.008(3) 0.976(2) 2 3.176 2 3.176 2 3.176 3 3.176 4 3.176
C7 3.91(3) 0. 0.081(7) -0.012(7) -0.0040(56) -0.186(7) 0.006(6) -0.0040(59) -0.048(7) 0.0010(69) 0.0020(67) 0.007(6) -0.0010(62) -0.0050(67) 0.0050(67) -0.253(8) -0.0060(77) 0. 0. 0. 0. 0. 0. 0. 0. 0. 1.016(3) 0.950(2) 2 3.176 2 3.176 2 3.176 3 3.176 4 3.176
C8 4.08(3) 0. -0.018(7) -0.028(8) -0.0030(58) -0.149(7) 0.0000(55) -0.014(6) -0.017(7) 0.013(7) 0.0020(64) 0.027(6) 0.0030(61) 0.012(6) 0.0040(67) -0.257(7) -0.014(7) 0. 0. 0. 0. 0. 0. 0. 0. 0. 1.010(3) 0.974(2) 2 3.176 2 3.176 2 3.176 3 3.176 4 3.176
C9 3.94(3) 0. 0.127(7) 0.044(7) -0.016(6) -0.149(7) -0.0050(54) -0.020(6) -0.087(7) -0.020(7) 0.0000(66) 0.035(6) -0.012(6) 0.0040(66) -0.0050(65) -0.294(8) 0.0030(74) 0. 0. 0. 0. 0. 0. 0. 0. 0. 1.016(3) 0.951(2) 2 3.176 2 3.176 2 3.176 3 3.176 4 3.176
C10 4.04(3) 0. 0.0020(75) 0.008(8) 0.0010(59) -0.140(7) 0.007(6) -0.028(6) -0.020(7) 0.018(7) 0.009(7) 0.0010(61) 0.012(6) -0.0040(67) -0.014(7) -0.227(8) 0.020(8) 0. 0. 0. 0. 0. 0. 0. 0. 0. 1.010(3) 0.974(2) 2 3.176 2 3.176 2 3.176 3 3.176 4 3.176
C23 3.82(9) 0. -0.04(1) 0.04(1) 0.000(11) -0.019(9) -0.015(8) 0.0010(73) -0.011(8) -0.036(8) 0.218(10) 0.0000(74) 0.008(7) 0.018(8) 0.033(8) 0.160(9) -0.017(8) 0. 0. 0. 0. 0. 0. 0. 0. 0. 1.023(6) 0.945(2) 2 3.176 2 3.176 2 3.176 3 3.176 4 3.176
H23A 1.00(3) 0. 0. 0. 0.11(1) 0.06(1) 0. 0. 0. 0. 0. 0. 0. 0. 0. 0. 0. 0. 0. 0. 0. 0. 0. 0. 0. 0. 1.13(1) 1.193(2) 1 2.000 1 2.000 2 2.000 2 2.000 2 2.000
H23B 1.05(3) 0. 0. 0. 0.12(1) 0.06(1) 0. 0. 0. 0. 0. 0. 0. 0. 0. 0. 0. 0. 0. 0. 0. 0. 0. 0. 0. 0. 1.13(1) 1.193(2) 1 2.000 1 2.000 2 2.000 2 2.000 2 2.000
H23C 1.02(3) 0. 0. 0. 0.13(1) 0.04(1) 0. 0. 0. 0. 0. 0. 0. 0. 0. 0. 0. 0. 0. 0. 0. 0. 0. 0. 0. 0. 1.13(1) 1.193(2) 1 2.000 1 2.000 2 2.000 2 2.000 2 2.000
C12 3.91(3) 0. -0.0020(67) -0.023(9) -0.0050(85) 0.015(6) 0.020(6) 0.0030(77) 0.012(8) -0.016(6) -0.0030(71) -0.0030(69) 0.024(7) 0.290(8) 0.020(7) 0.019(6) -0.028(7) 0. 0. 0. 0. 0. 0. 0. 0. 0. 1.018(2) 0.958(2) 2 3.176 2 3.176 2 3.176 3 3.176 4 3.176
H12A 1.03(2) 0. 0. 0. 0.144(9) 0.063(9) 0. 0. 0. 0. 0. 0. 0. 0. 0. 0. 0. 0. 0. 0. 0. 0. 0. 0. 0. 0. 1.138(9) 1.246(1) 1 2.000 1 2.000 2 2.000 2 2.000 2 2.000
H12B 1.01(2) 0. 0. 0. 0.130(9) 0.046(10) 0. 0. 0. 0. 0. 0. 0. 0. 0. 0. 0. 0. 0. 0. 0. 0. 0. 0. 0. 0. 1.138(9) 1.246(1) 1 2.000 1 2.000 2 2.000 2 2.000 2 2.000
C13 3.95(3) 0. -0.017(7) -0.032(9) 0.012(9) 0.025(6) 0.018(7) -0.0010(81) 0.0040(78) 0.0050(60) -0.0070(73) -0.028(7) 0.014(7) 0.311(8) 0.030(7) 0.030(6) -0.016(7) 0. 0. 0. 0. 0. 0. 0. 0. 0. 1.018(2) 0.958(2) 2 3.176 2 3.176 2 3.176 3 3.176 4 3.176
H13A 1.03(2) 0. 0. 0. 0.149(9) 0.063(10) 0. 0. 0. 0. 0. 0. 0. 0. 0. 0. 0. 0. 0. 0. 0. 0. 0. 0. 0. 0. 1.138(9) 1.246(1) 1 2.000 1 2.000 2 2.000 2 2.000 2 2.000
H13B 1.01(2) 0. 0. 0. 0.127(9) 0.050(10) 0. 0. 0. 0. 0. 0. 0. 0. 0. 0. 0. 0. 0. 0. 0. 0. 0. 0. 0. 0. 1.138(9) 1.246(1) 1 2.000 1 2.000 2 2.000 2 2.000 2 2.000
C14 3.69(5) 0. 0.029(6) -0.050(9) 0.016(9) 0.013(6) 0.043(7) 0.014(8) -0.0060(81) 0.0050(59) -0.044(7) -0.018(7) 0.027(7) 0.284(8) -0.0040(64) 0.0000(66) -0.016(7) 0. 0. 0. 0. 0. 0. 0. 0. 0. 1.027(4) 0.994(2) 2 3.176 2 3.176 2 3.176 3 3.176 4 3.176
H14A 1.11(2) 0. 0. 0. 0.15(1) 0.09(1) 0. 0. 0. 0. 0. 0. 0. 0. 0. 0. 0. 0. 0. 0. 0. 0. 0. 0. 0. 0. 1.11(1) 1.207(2) 1 2.000 1 2.000 2 2.000 2 2.000 2 2.000
H14B 1.05(2) 0. 0. 0. 0.16(1) 0.08(1) 0. 0. 0. 0. 0. 0. 0. 0. 0. 0. 0. 0. 0. 0. 0. 0. 0. 0. 0. 0. 1.11(1) 1.207(2) 1 2.000 1 2.000 2 2.000 2 2.000 2 2.000
C16 3.71(5) 0. 0.076(6) -0.016(9) 0.016(9) 0.007(6) 0.077(6) 0.0020(78) 0.0030(77) 0.018(6) -0.034(7) -0.011(7) 0.029(7) 0.283(8) -0.0050(64) 0.014(6) -0.0010(66) 0. 0. 0. 0. 0. 0. 0. 0. 0. 1.027(4) 0.994(2) 2 3.176 2 3.176 2 3.176 3 3.176 4 3.176
H16A 1.08(2) 0. 0. 0. 0.16(1) 0.07(1) 0. 0. 0. 0. 0. 0. 0. 0. 0. 0. 0. 0. 0. 0. 0. 0. 0. 0. 0. 0. 1.11(1) 1.207(2) 1 2.000 1 2.000 2 2.000 2 2.000 2 2.000
H16B 1.08(2) 0. 0. 0. 0.16(1) 0.08(1) 0. 0. 0. 0. 0. 0. 0. 0. 0. 0. 0. 0. 0. 0. 0. 0. 0. 0. 0. 0. 1.11(1) 1.207(2) 1 2.000 1 2.000 2 2.000 2 2.000 2 2.000
C17 3.95(3) 0. 0.022(7) -0.032(9) -0.0050(87) 0.015(6) 0.008(7) 0.030(8) -0.0020(78) -0.0050(58) -0.0010(72) -0.010(7) 0.009(7) 0.301(8) 0.025(7) 0.025(6) -0.015(7) 0. 0. 0. 0. 0. 0. 0. 0. 0. 1.018(2) 0.958(2) 2 3.176 2 3.176 2 3.176 3 3.176 4 3.176
H17A 1.02(2) 0. 0. 0. 0.141(9) 0.058(9) 0. 0. 0. 0. 0. 0. 0. 0. 0. 0. 0. 0. 0. 0. 0. 0. 0. 0. 0. 0. 1.138(9) 1.246(1) 1 2.000 1 2.000 2 2.000 2 2.000 2 2.000
H17B 0.99(2) 0. 0. 0. 0.130(9) 0.03(1) 0. 0. 0. 0. 0. 0. 0. 0. 0. 0. 0. 0. 0. 0. 0. 0. 0. 0. 0. 0. 1.138(9) 1.246(1) 1 2.000 1 2.000 2 2.000 2 2.000 2 2.000
C18 3.91(3) 0. -0.0030(63) 0.014(9) -0.048(9) 0.009(6) 0.024(6) -0.012(8) -0.038(7) -0.007(6) 0.0000(73) 0.0000(65) -0.0050(69) 0.296(8) 0.009(6) 0.016(6) -0.008(7) 0. 0. 0. 0. 0. 0. 0. 0. 0. 1.018(2) 0.958(2) 2 3.176 2 3.176 2 3.176 3 3.176 4 3.176
H18A 0.98(2) 0. 0. 0. 0.117(9) 0.078(10) 0. 0. 0. 0. 0. 0. 0. 0. 0. 0. 0. 0. 0. 0. 0. 0. 0. 0. 0. 0. 1.138(9) 1.246(1) 1 2.000 1 2.000 2 2.000 2 2.000 2 2.000
H18B 1.00(2) 0. 0. 0. 0.125(9) 0.05(1) 0. 0. 0. 0. 0. 0. 0. 0. 0. 0. 0. 0. 0. 0. 0. 0. 0. 0. 0. 0. 1.138(9) 1.246(1) 1 2.000 1 2.000 2 2.000 2 2.000 2 2.000
N15 5.23(3) 0. -0.036(6) -0.042(6) 0.011(5) 0.027(6) 0.017(6) -0.015(5) 0.011(6) 0.012(6) 0.0000(57) -0.027(5) 0.006(5) 0.015(5) -0.0050(55) -0.216(6) -0.0050(58) 0. 0. 0. 0. 0. 0. 0. 0. 0. 0.995(2) 0.924(2) 2 3.839 2 3.839 2 3.839 3 3.839 4 3.839

loop_
_atom_site_type_symbol
_atom_site_label
_atom_site_fract_x
_atom_site_fract_y
_atom_site_fract_z
_atom_site_U_iso_or_equiv
_atom_site_adp_type
_atom_site_occupancy
_atom_site_calc_flag
O O1 0.62321(3) 0.54842(2) -0.17206(2) 0.0134(2) Uani 1 d
O O11 0.56277(4) 0.65946(3) -0.30357(2) 0.0189(2) Uani 1 d
C C2 0.63367(2) 0.66057(2) -0.22535(1) 0.0139(1) Uani 1 d
C C3 0.72648(2) 0.76777(2) -0.18394(2) 0.0149(1) Uani 1 d
H H3 0.7345(5) 0.8542(4) -0.2276(2) 0.03315 Uani 1 d
C C4 0.80212(2) 0.75924(2) -0.09539(2) 0.0131(1) Uani 1 d
C C5 0.86283(2) 0.62046(2) 0.04932(1) 0.0122(1) Uani 1 d
H H5 0.9344(5) 0.6994(3) 0.0810(2) 0.02768 Uani 1 d
C C6 0.84666(2) 0.50407(2) 0.09709(1) 0.0113(1) Uani 1 d
C C7 0.75060(2) 0.40135(2) 0.05468(1) 0.0106(1) Uani 1 d
C C8 0.67611(2) 0.41815(2) -0.03711(1) 0.0108(1) Uani 1 d
C C9 0.69769(2) 0.53672(2) -0.08279(1) 0.0108(1) Uani 1 d
C C10 0.78880(2) 0.64072(2) -0.04210(1) 0.0114(1) Uani 1 d
C C23 0.89940(3) 0.87153(2) -0.05449(2) 0.0185(1) Uani 1 d
H H23A 0.8977(4) 0.9510(3) -0.1022(3) 0.04044 Uani 1 d
H H23B 1.0173(3) 0.8416(3) -0.0385(3) 0.03777 Uani 1 d
H H23C 0.8563(4) 0.9053(3) 0.0086(2) 0.03756 Uani 1 d
C C12 0.92625(2) 0.48213(2) 0.19428(1) 0.0136(1) Uani 1 d
H H12A 0.9553(4) 0.5749(3) 0.2296(1) 0.03039 Uani 1 d
H H12B 1.0365(3) 0.4284(4) 0.1910(1) 0.02988 Uani 1 d
C C13 0.81734(3) 0.40229(2) 0.25129(1) 0.0155(1) Uani 1 d
H H13A 0.8726(4) 0.3868(2) 0.3224(2) 0.03380 Uani 1 d
H H13B 0.7080(3) 0.4562(2) 0.2558(3) 0.03077 Uani 1 d
C C14 0.78469(3) 0.27096(2) 0.20253(1) 0.0163(1) Uani 1 d
H H14A 0.8900(4) 0.2104(3) 0.2083(2) 0.03182 Uani 1 d
H H14B 0.6934(5) 0.2182(3) 0.2360(2) 0.03299 Uani 1 d
C C16 0.64863(3) 0.17364(2) 0.06024(2) 0.0150(1) Uani 1 d
H H16A 0.5307(4) 0.1724(4) 0.0827(2) 0.03192 Uani 1 d
H H16B 0.7079(5) 0.0840(3) 0.0871(2) 0.03239 Uani 1 d
C C17 0.64245(3) 0.17673(2) -0.04651(1) 0.0145(1) Uani 1 d
H H17A 0.5682(5) 0.0975(2) -0.0765(1) 0.03260 Uani 1 d
H H17B 0.7602(4) 0.1628(3) -0.0687(1) 0.02937 Uani 1 d
C C18 0.57795(2) 0.30898(2) -0.08314(1) 0.0132(1) Uani 1 d
H H18A 0.5792(5) 0.3123(1) -0.1596(2) 0.02879 Uani 1 d
H H18B 0.4559(3) 0.3184(1) -0.0680(3) 0.02929 Uani 1 d
N N15 0.73229(2) 0.28657(2) 0.10296(1) 0.0136(1) Uani 1 d

loop_
_atom_site_aniso_label
_atom_site_aniso_U_11
_atom_site_aniso_U_22
_atom_site_aniso_U_33
_atom_site_aniso_U_12
_atom_site_aniso_U_13
_atom_site_aniso_U_23
O1 0.0149(8) 0.0134(8) 0.0115(8) -0.00045(6) -0.00098(9) 0.00120(6)
O11 0.0220(8) 0.0207(8) 0.0136(8) 0.00261(9) -0.0018(1) 0.00386(8)
C2 0.0146(7) 0.0142(7) 0.0127(8) 0.00244(5) 0.00118(9) 0.00238(5)
C3 0.0156(7) 0.0123(7) 0.0170(8) 0.00174(5) 0.00216(9) 0.00331(6)
H3 0.0423 0.0237 0.0334 -0.0012 0.0027 0.0120
C4 0.0128(7) 0.0099(7) 0.0167(7) 0.00050(5) 0.00232(9) 0.00078(5)
C5 0.0120(7) 0.0107(7) 0.0135(7) -0.00099(5) 0.000023(8) -0.00149(5)
H5 0.0290 0.0221 0.0307 -0.0080 -0.0042 -0.0050
C6 0.0113(7) 0.0110(7) 0.0112(7) -0.00044(5) -0.00053(8) -0.00120(5)
C7 0.0112(7) 0.0098(7) 0.0105(7) -0.00060(5) -0.000018(8) -0.00049(5)
C8 0.0115(7) 0.0103(7) 0.0105(7) -0.00114(5) -0.00032(8) -0.00030(5)
C9 0.0110(7) 0.0105(7) 0.0108(7) -0.00030(5) 0.00034(8) 0.00031(5)
C10 0.0116(7) 0.0099(7) 0.0128(7) -0.00055(5) 0.00093(8) -0.00012(5)
C23 0.0193(8) 0.0110(7) 0.0252(8) -0.00224(6) 0.00121(10) 0.00028(7)
H23A 0.0517 0.0249 0.0440 -0.0077 0.0004 0.0117
H23B 0.0237 0.0303 0.0582 0.0012 -0.0017 -0.0036
H23C 0.0415 0.0348 0.0381 -0.0076 0.0130 -0.0109
C12 0.0128(7) 0.0150(7) 0.0125(8) 0.00081(5) -0.00148(8) -0.00217(5)
H12A 0.0383 0.0247 0.0273 -0.0041 -0.0018 -0.0079
H12B 0.0256 0.0336 0.0301 0.0090 0.0003 0.0006
C13 0.0182(7) 0.0169(8) 0.0112(7) 0.00066(6) 0.00047(9) -0.00124(6)
H13A 0.0427 0.0381 0.0189 -0.0006 -0.0063 0.0026
H13B 0.0271 0.0310 0.0345 0.0041 0.0043 -0.0014
C14 0.0221(7) 0.0142(7) 0.0121(8) -0.00037(7) -0.00074(9) 0.00148(6)
H14A 0.0330 0.0314 0.0299 0.0090 -0.0027 -0.0002
H14B 0.0375 0.0350 0.0273 -0.0089 0.0073 0.0039
C16 0.0182(8) 0.0121(7) 0.0145(8) -0.00316(6) 0.00079(9) 0.00072(6)
H16A 0.0274 0.0357 0.0333 -0.0071 0.0063 -0.0017
H16B 0.0428 0.0209 0.0323 0.0034 -0.0030 0.0037
C17 0.0170(7) 0.0116(7) 0.0145(8) -0.00099(5) -0.00020(9) -0.00187(5)
H17A 0.0398 0.0229 0.0336 -0.0114 -0.0049 -0.0034
H17B 0.0269 0.0313 0.0303 0.0025 0.0042 0.0014
C18 0.0136(7) 0.0124(8) 0.0133(7) -0.00199(5) -0.00141(9) -0.00049(5)
H18A 0.0390 0.0288 0.0182 -0.0028 0.0004 -0.0015
H18B 0.0206 0.0298 0.0378 -0.0030 0.0044 -0.0019
N15 0.0179(8) 0.0112(7) 0.0112(7) -0.00210(5) -0.00097(9) 0.00087(5)

loop_
_atom_type_symbol
_atom_type_description
_atom_type_scat_dispersion_real
_atom_type_scat_dispersion_imag
_atom_type_scat_source
C C 0.0033 0.0016 'Su & Coppens, Acta. Cryst. (1997) A53, 749 '
H H 0.0000 0.0000 'Su & Coppens, Acta. Cryst. (1997) A53, 749 '
N N 0.0061 0.0033 'Su & Coppens, Acta. Cryst. (1997) A53, 749 '
O O 0.0106 0.0060 'Su & Coppens, Acta. Cryst. (1997) A53, 749 '

loop_
_geom_angle_atom_site_label_1
_geom_angle_atom_site_label_2
_geom_angle_atom_site_label_3
_geom_angle
O1 C2 O11 116.40(3)
O1 C2 C3 117.38(2)
O1 C9 C8 115.98(2)
O1 C9 C10 120.64(2)
O11 C2 C3 126.22(3)
C2 O1 C9 122.27(2)
C2 C3 C4 121.79(2)
C2 C3 H3 116.0(1)
C3 C4 C10 119.23(2)
C3 C4 C23 120.70(2)
H3 C3 C4 122.2(1)
C4 C10 C9 118.68(2)
C4 C10 C5 124.12(2)
C4 C23 H23A 110.9(2)
C4 C23 H23C 110.6(2)
C4 C23 H23B 110.6(2)
C5 C6 C7 119.84(2)
C5 C6 C12 121.67(2)
C5 C10 C9 117.19(2)
H5 C5 C6 120.6(1)
H5 C5 C10 117.8(1)
C6 C7 N15 119.78(2)
C6 C7 C8 119.86(2)
C6 C12 C13 108.76(1)
C6 C12 H12A 111.3(1)
C6 C12 H12B 110.8(1)
C6 C5 C10 121.64(2)
C7 N15 C16 122.32(2)
C7 N15 C14 122.85(2)
C7 C8 C9 118.07(2)
C7 C8 C18 120.12(2)
C7 C6 C12 118.49(2)
C8 C9 C10 123.37(2)
C8 C7 N15 120.35(2)
C8 C18 C17 109.18(2)
C8 C18 H18B 110.9(1)
C8 C18 H18A 110.9(1)
C9 C8 C18 121.80(2)
C10 C4 C23 120.07(2)
H23A C23 H23C 108.4(3)
H23A C23 H23B 108.4(2)
H23B C23 H23C 108.0(3)
C12 C13 C14 108.60(2)
C12 C13 H13A 109.7(1)
C12 C13 H13B 109.6(1)
H12A C12 C13 109.9(1)
H12A C12 H12B 106.8(3)
H12B C12 C13 109.3(1)
C13 C14 N15 112.20(2)
C13 C14 H14A 110.2(2)
C13 C14 H14B 109.9(2)
H13A C13 C14 110.2(1)
H13A C13 H13B 108.6(3)
H13B C13 C14 110.1(1)
C14 N15 C16 114.69(2)
H14A C14 N15 108.3(2)
H14A C14 H14B 108.1(3)
H14B C14 N15 108.0(2)
C16 C17 C18 109.85(2)
C16 C17 H17A 110.1(1)
C16 C17 H17B 109.8(1)
H16A C16 N15 108.7(2)
H16A C16 C17 110.3(2)
H16A C16 H16B 107.6(4)
H16B C16 N15 108.3(2)
H16B C16 C17 109.9(2)
C17 C16 N15 111.94(2)
C17 C18 H18B 109.4(1)
C17 C18 H18A 109.4(1)
H17A C17 C18 109.6(1)
H17A C17 H17B 108.2(3)
H17B C17 C18 109.2(1)
H18A C18 H18B 107.0(3)

loop_
_geom_bond_atom_site_label_1
_geom_bond_atom_site_label_2
_geom_bond_distance
O1 C2 1.3776(3)
O1 C9 1.3768(3)
O11 C2 1.2211(4)
C2 C3 1.4434(3)
C3 C4 1.3692(3)
C3 H3 1.083(4)
C4 C10 1.4344(3)
C4 C23 1.4999(3)
C5 C6 1.3785(3)
C5 C10 1.4126(3)
C5 H5 1.083(4)
C6 C7 1.4295(2)
C6 C12 1.5051(3)
C7 N15 1.3710(3)
C7 C8 1.4140(3)
C8 C9 1.3903(2)
C8 C18 1.5066(3)
C9 C10 1.4077(3)
C23 H23A 1.056(3)
C23 H23C 1.061(3)
C23 H23B 1.061(3)
C12 C13 1.5269(3)
C12 H12A 1.087(3)
C12 H12B 1.096(3)
C13 C14 1.5192(3)
C13 H13A 1.091(3)
C13 H13B 1.093(3)
C14 N15 1.4589(3)
C14 H14A 1.090(3)
C14 H14B 1.094(3)
C16 N15 1.4572(3)
C16 C17 1.5195(3)
C16 H16A 1.089(3)
C16 H16B 1.095(3)
C17 C18 1.5273(3)
C17 H17A 1.089(3)
C17 H17B 1.095(3)
C18 H18B 1.092(3)
C18 H18A 1.092(3)

loop_
_geom_hbond_atom_site_label_D
_geom_hbond_atom_site_label_H
_geom_hbond_atom_site_label_A
_geom_hbond_distance_DH
_geom_hbond_distance_HA
_geom_hbond_distance_DA
_geom_hbond_angle_DHA
_geom_hbond_site_symmetry_A
C18 H18A O1 1.092(3) 2.438(1) 2.7878(4) 96.86(9) 1_555
C5 H5 O11 1.083(4) 2.377(4) 3.4189(5) 160.8(3) 4_676
C17 H17B O11 1.095(3) 2.477(2) 3.4620(7) 149.1(2) 2_644
C23 H23A O11 1.056(3) 2.548(3) 3.5900(5) 169.0(2) 2_654

loop_
_geom_torsion_atom_site_label_1
_geom_torsion_atom_site_label_2
_geom_torsion_atom_site_label_3
_geom_torsion_atom_site_label_4
_geom_torsion
O1 C2 C3 C4 0.24(2)
O1 C2 C3 H3 179.0(3)
O1 C9 C8 C7 179.85(2)
O1 C9 C8 C18 0.42(2)
O1 C9 C10 C4 0.19(2)
O1 C9 C10 C5 -179.31(2)
O11 C2 O1 C9 179.89(3)
O11 C2 C3 C4 -179.84(3)
O11 C2 C3 H3 -1.0(1)
C2 O1 C9 C8 179.70(2)
C2 O1 C9 C10 -0.03(2)
C2 C3 C4 C10 -0.09(2)
C2 C3 C4 C23 179.25(2)
C3 C2 O1 C9 -0.18(2)
C3 C4 C10 C9 -0.12(2)
C3 C4 C10 C5 179.33(2)
C3 C4 C23 H23A 0.4(2)
C3 C4 C23 H23C 120.7(2)
C3 C4 C23 H23B -119.8(2)
H3 C3 C4 C10 -178.8(3)
H3 C3 C4 C23 0.5(1)
C4 C10 C9 C8 -179.53(2)
C4 C10 C5 C6 -179.61(2)
C4 C10 C5 H5 -0.2(1)
C5 C6 C7 N15 -178.80(2)
C5 C6 C7 C8 1.75(2)
C5 C6 C12 C13 143.13(2)
C5 C6 C12 H12A 21.96(8)
C5 C6 C12 H12B -96.8(1)
C5 C10 C9 C8 0.98(2)
C5 C10 C4 C23 -0.02(2)
H5 C5 C6 C7 179.4(3)
H5 C5 C6 C12 0.2(1)
H5 C5 C10 C9 179.3(3)
C6 C7 N15 C16 -173.89(2)
C6 C7 N15 C14 10.64(2)
C6 C7 C8 C9 -0.95(2)
C6 C7 C8 C18 178.49(2)
C6 C12 C13 C14 60.39(2)
C6 C12 C13 H13A -179.1(2)
C6 C12 C13 H13B -59.9(2)
C6 C5 C10 C9 -0.14(2)
C7 N15 C16 C17 22.17(2)
C7 N15 C16 H16A -99.9(2)
C7 N15 C16 H16B 143.5(2)
C7 N15 C14 C13 16.14(2)
C7 N15 C14 H14A -105.7(2)
C7 N15 C14 H14B 137.4(2)
C7 C8 C9 C10 -0.42(2)
C7 C8 C18 C17 -30.09(2)
C7 C8 C18 H18B 90.6(2)
C7 C8 C18 H18A -150.7(2)
C7 C6 C12 C13 -36.04(2)
C7 C6 C12 H12A -157.2(2)
C7 C6 C12 H12B 84.0(2)
C7 C6 C5 C10 -1.19(2)
C8 C7 N15 C16 5.55(2)
C8 C7 N15 C14 -169.91(2)
C8 C7 C6 C12 -179.06(2)
C8 C18 C17 C16 55.74(2)
C8 C18 C17 H17A 176.8(2)
C8 C18 C17 H17B -64.7(2)
C9 C8 C7 N15 179.61(2)
C9 C8 C18 C17 149.33(2)
C9 C8 C18 H18B -90.0(1)
C9 C8 C18 H18A 28.67(8)
C9 C10 C4 C23 -179.47(2)
C10 C9 C8 C18 -179.85(2)
C10 C4 C23 H23A 179.8(2)
C10 C4 C23 H23C -60.0(2)
C10 C4 C23 H23B 59.6(2)
C10 C5 C6 C12 179.64(2)
C12 C6 C7 N15 0.39(2)
C12 C13 C14 N15 -51.35(2)
C12 C13 C14 H14A 69.4(2)
C12 C13 C14 H14B -171.5(2)
H12A C12 C13 C14 -177.5(2)
H12A C12 C13 H13A -57.0(2)
H12A C12 C13 H13B 62.1(2)
H12B C12 C13 C14 -60.6(2)
H12B C12 C13 H13A 59.9(3)
H12B C12 C13 H13B 179.0(3)
C13 C14 N15 C16 -159.64(2)
H13A C13 C14 N15 -171.5(2)
H13A C13 C14 H14A -50.8(3)
H13A C13 C14 H14B 68.3(2)
H13B C13 C14 N15 68.7(2)
H13B C13 C14 H14A -170.5(3)
H13B C13 C14 H14B -51.5(3)
C14 N15 C16 C17 -162.02(2)
C14 N15 C16 H16A 75.9(2)
C14 N15 C16 H16B -40.7(2)
H14A C14 N15 C16 78.5(2)
H14B C14 N15 C16 -38.4(2)
C16 C17 C18 H18B -65.8(2)
C16 C17 C18 H18A 177.3(2)
H16A C16 C17 C18 68.4(2)
H16A C16 C17 H17A -52.4(3)
H16A C16 C17 H17B -171.4(3)
H16B C16 C17 C18 -173.1(2)
H16B C16 C17 H17A 66.1(2)
H16B C16 C17 H17B -53.0(3)
H17A C17 C16 N15 -173.6(2)
H17A C17 C18 H18B 55.3(3)
H17A C17 C18 H18A -61.6(2)
H17B C17 C16 N15 67.4(2)
H17B C17 C18 H18B 173.7(3)
H17B C17 C18 H18A 56.8(3)
C18 C8 C7 N15 -0.95(2)
C18 C17 C16 N15 -52.77(2)

loop_
_cod_related_entry_id
_cod_related_entry_database
_cod_related_entry_code
1 ChemSpider 85293
